data_2218850
loop_
_publ_author_name
'Hu, Fei-Long'
'Yin, Xian-Hong'
'Luo, Wei-Qiang'
'Zhao, Kai'
'Lin, Cui-Wu'

_publ_section_title
;Bis[6-(3,5-dimethyl-1<i>H</i>-pyrazol-1-yl-\k<i>N</i>^2^)picolinato-\k^2^<i>N</i>,<i>O</i>]manganese(II)
 bis(3,5-dinitrobenzoic acid) solvate
;
_journal_coeditor_code YA2067
_journal_issue 7
_journal_name_full 'Acta Crystallographica Section E'
_journal_page_first m883
_journal_paper_doi 10.1107/S1600536808016759
_journal_volume 64
_journal_year 2008
_chemical_formula_iupac '[Mn (C11 H10 N3 O2)2] , 2C7 H4 N2 O6'
_chemical_formula_moiety 'C22 H20 Mn N6 O4 , 2C7 H4 N2 O6'
_chemical_formula_sum 'C36 H28 Mn N10 O16'
_chemical_formula_weight 911.62
_chemical_name_systematic
;
Bis[6-(3,5-dimethyl-1<i>H</i>-pyrazol-1-yl-\kN^2^)picolinato-
\k^2^N,O]manganese(II) bis(3,5-dinitrobenzoic acid) solvate
;
_space_group_IT_number 2
_symmetry_cell_setting triclinic
_symmetry_space_group_name_Hall '-P 1'
_symmetry_space_group_name_H-M 'P -1'
_atom_sites_solution_hydrogens geom
_atom_sites_solution_primary direct
_atom_sites_solution_secondary difmap
_audit_creation_method SHELXL97
_cell_angle_alpha 69.1800(10)
_cell_angle_beta 88.085(2)
_cell_angle_gamma 67.9680(10)
_cell_formula_units_Z 2
_cell_length_a 10.4291(10)
_cell_length_b 13.7472(18)
_cell_length_c 15.736(2)
_cell_measurement_reflns_used 4193
_cell_measurement_temperature 298(2)
_cell_measurement_theta_max 27.2
_cell_measurement_theta_min 2.3
_cell_volume 1941.7(4)
_computing_cell_refinement 'SAINT (Siemens, 1996)'
_computing_data_collection 'SMART (Siemens, 1996)'
_computing_data_reduction 'SAINT (Siemens, 1996)'
_computing_molecular_graphics 'SHELXTL (Sheldrick, 2008)'
_computing_publication_material 'SHELXTL (Sheldrick, 2008)'
_computing_structure_refinement 'SHELXL97 (Sheldrick, 2008)'
_computing_structure_solution 'SHELXS97 (Sheldrick, 2008)'
_diffrn_ambient_temperature 298(2)
_diffrn_measured_fraction_theta_full 0.982
_diffrn_measured_fraction_theta_max 0.982
_diffrn_measurement_device_type 'Bruker SMART CCD area-detector'
_diffrn_measurement_method '\f and \w'
_diffrn_radiation_monochromator graphite
_diffrn_radiation_source 'fine-focus sealed tube'
_diffrn_radiation_type MoK\a
_diffrn_radiation_wavelength 0.71073
_diffrn_reflns_av_R_equivalents 0.029
_diffrn_reflns_av_sigmaI/netI 0.059
_diffrn_reflns_limit_h_max 12
_diffrn_reflns_limit_h_min -12
_diffrn_reflns_limit_k_max 16
_diffrn_reflns_limit_k_min -16
_diffrn_reflns_limit_l_max 17
_diffrn_reflns_limit_l_min -18
_diffrn_reflns_number 10090
_diffrn_reflns_theta_full 25.0
_diffrn_reflns_theta_max 25.0
_diffrn_reflns_theta_min 1.4
_diffrn_standards_decay_% 0
_diffrn_standards_interval_count 0
_diffrn_standards_number 0
_exptl_absorpt_coefficient_mu 0.43
_exptl_absorpt_correction_T_max 0.854
_exptl_absorpt_correction_T_min 0.798
_exptl_absorpt_correction_type multi-scan
_exptl_absorpt_process_details '(SADABS; Sheldrick, 1996)'
_exptl_crystal_colour colourless
_exptl_crystal_density_diffrn 1.559
_exptl_crystal_density_method 'not measured'
_exptl_crystal_description block
_exptl_crystal_F_000 934
_exptl_crystal_size_max 0.55
_exptl_crystal_size_mid 0.50
_exptl_crystal_size_min 0.38
_refine_diff_density_max 0.31
_refine_diff_density_min -0.45
_refine_ls_extinction_method none
_refine_ls_goodness_of_fit_ref 1.03
_refine_ls_hydrogen_treatment constr
_refine_ls_matrix_type full
_refine_ls_number_parameters 570
_refine_ls_number_reflns 6713
_refine_ls_number_restraints 0
_refine_ls_restrained_S_all 1.03
_refine_ls_R_factor_all 0.068
_refine_ls_R_factor_gt 0.045
_refine_ls_shift/su_max 0.001
_refine_ls_shift/su_mean 0.000
_refine_ls_structure_factor_coef Fsqd
_refine_ls_weighting_details 'calc w = 1/[\s^2^(Fo^2^)+(0.0574P)^2^+0.4835P] where P=(Fo^2^+2Fc^2^)/3'
_refine_ls_weighting_scheme calc
_refine_ls_wR_factor_gt 0.108
_refine_ls_wR_factor_ref 0.127
_reflns_number_gt 4919
_reflns_number_total 6713
_reflns_threshold_expression I>2\s(I)
_cod_data_source_file ya2067.cif
_cod_data_source_block I
_cod_database_code 2218850
_cod_database_fobs_code 2218850

loop_
_symmetry_equiv_pos_as_xyz
'x, y, z'
'-x, -y, -z'

loop_
_atom_site_type_symbol
_atom_site_label
_atom_site_fract_x
_atom_site_fract_y
_atom_site_fract_z
_atom_site_U_iso_or_equiv
_atom_site_adp_type
_atom_site_calc_flag
_atom_site_refinement_flags
_atom_site_occupancy
Mn Mn1 0.63361(4) 0.53951(3) 0.25213(2) 0.03494(14) Uani d . 1
N N1 0.6091(2) 0.43850(17) 0.39159(13) 0.0313(5) Uani d . 1
N N2 0.8413(2) 0.38572(18) 0.42839(13) 0.0357(5) Uani d . 1
N N3 0.8389(2) 0.44519(19) 0.33637(14) 0.0394(6) Uani d . 1
N N4 0.6159(2) 0.65388(18) 0.10779(13) 0.0326(5) Uani d . 1
N N5 0.6647(2) 0.50244(18) 0.06512(13) 0.0363(5) Uani d . 1
N N6 0.6784(2) 0.44054(19) 0.15744(14) 0.0399(6) Uani d . 1
N N7 0.6338(3) 0.7621(2) 0.67814(18) 0.0599(8) Uani d . 1
N N8 0.8598(3) 1.0309(2) 0.5605(2) 0.0562(7) Uani d . 1
N N9 0.1281(4) 1.0940(5) -0.1595(2) 0.0954(14) Uani d . 1
N N10 0.0870(4) 1.2586(3) 0.0755(3) 0.0849(10) Uani d . 1
O O1 0.41227(19) 0.57206(16) 0.25620(12) 0.0420(5) Uani d . 1
O O2 0.2485(2) 0.5314(2) 0.33903(15) 0.0613(6) Uani d . 1
O O3 0.6057(2) 0.70344(16) 0.25314(12) 0.0451(5) Uani d . 1
O O4 0.5467(3) 0.88701(18) 0.17175(13) 0.0585(6) Uani d . 1
O O5 0.6033(3) 1.0434(2) 0.28162(15) 0.0767(8) Uani d . 1
O O6 0.5769(3) 0.8812(2) 0.33545(14) 0.0712(7) Uani d . 1
H H6 0.5687 0.8896 0.2814 0.107 Uiso calc R 1
O O7 0.5504(4) 0.7274(2) 0.66235(17) 0.0862(9) Uani d . 1
O O8 0.6893(3) 0.7358(3) 0.75365(17) 0.0982(10) Uani d . 1
O O9 0.9080(3) 1.0042(3) 0.63827(18) 0.0874(9) Uani d . 1
O O10 0.8765(3) 1.1041(2) 0.49409(18) 0.0671(6) Uani d . 1
O O11 0.2409(3) 0.8355(2) 0.24857(16) 0.0873(9) Uani d . 1
O O12 0.2601(3) 0.7649(2) 0.13889(15) 0.0682(7) Uani d . 1
H H12 0.2933 0.7038 0.1815 0.102 Uiso calc R 1
O O13 0.1350(5) 1.0131(4) -0.1773(2) 0.1319(16) Uani d . 1
O O14 0.1116(4) 1.1865(4) -0.2162(2) 0.1370(15) Uani d . 1
O O15 0.0689(4) 1.3489(3) 0.0138(3) 0.1250(13) Uani d . 1
O O16 0.0784(4) 1.2459(3) 0.1555(3) 0.1114(12) Uani d . 1
C C1 0.3686(3) 0.5203(2) 0.32928(19) 0.0399(7) Uani d . 1
C C2 0.4808(3) 0.4421(2) 0.40902(17) 0.0333(6) Uani d . 1
C C3 0.4560(3) 0.3818(2) 0.49408(18) 0.0397(7) Uani d . 1
H H3 0.3666 0.3857 0.5059 0.048 Uiso calc R 1
C C4 0.5677(3) 0.3153(2) 0.56142(18) 0.0426(7) Uani d . 1
H H4 0.5538 0.2726 0.6191 0.051 Uiso calc R 1
C C5 0.6996(3) 0.3115(2) 0.54414(17) 0.0400(7) Uani d . 1
H H5 0.7752 0.2671 0.5891 0.048 Uiso calc R 1
C C6 0.7153(3) 0.3762(2) 0.45728(16) 0.0326(6) Uani d . 1
C C7 1.0062(3) 0.2924(3) 0.57596(19) 0.0605(9) Uani d . 1
H H7A 0.9384 0.3311 0.6080 0.091 Uiso calc R 1
H H7B 1.0962 0.2884 0.5928 0.091 Uiso calc R 1
H H7C 1.0090 0.2174 0.5918 0.091 Uiso calc R 1
C C8 0.9671(3) 0.3553(2) 0.47501(18) 0.0427(7) Uani d . 1
C C9 1.0458(3) 0.3950(3) 0.4115(2) 0.0504(8) Uani d . 1
H H9 1.1369 0.3871 0.4223 0.060 Uiso calc R 1
C C10 0.9632(3) 0.4497(3) 0.32706(19) 0.0455(7) Uani d . 1
C C11 0.9977(4) 0.5078(3) 0.2347(2) 0.0704(11) Uani d . 1
H H11A 1.0396 0.4539 0.2061 0.106 Uiso calc R 1
H H11B 1.0616 0.5406 0.2411 0.106 Uiso calc R 1
H H11C 0.9141 0.5661 0.1975 0.106 Uiso calc R 1
C C12 0.5758(3) 0.7874(2) 0.17932(18) 0.0397(7) Uani d . 1
C C13 0.5764(3) 0.7638(2) 0.09248(17) 0.0362(6) Uani d . 1
C C14 0.5378(3) 0.8447(2) 0.00519(18) 0.0464(7) Uani d . 1
H H14 0.5123 0.9208 -0.0049 0.056 Uiso calc R 1
C C15 0.5381(3) 0.8095(3) -0.06682(19) 0.0521(8) Uani d . 1
H H15 0.5115 0.8625 -0.1263 0.063 Uiso calc R 1
C C16 0.5775(3) 0.6968(3) -0.05140(17) 0.0475(8) Uani d . 1
H H16 0.5763 0.6724 -0.0993 0.057 Uiso calc R 1
C C17 0.6189(3) 0.6209(2) 0.03810(16) 0.0337(6) Uani d . 1
C C18 0.7141(4) 0.4711(3) -0.0843(2) 0.0692(11) Uani d . 1
H H18A 0.6216 0.5099 -0.1160 0.104 Uiso calc R 1
H H18B 0.7632 0.4067 -0.1004 0.104 Uiso calc R 1
H H18C 0.7625 0.5213 -0.1012 0.104 Uiso calc R 1
C C19 0.7066(3) 0.4332(3) 0.01624(19) 0.0437(7) Uani d . 1
C C20 0.7459(3) 0.3264(3) 0.0790(2) 0.0518(8) Uani d . 1
H H20 0.7787 0.2604 0.0668 0.062 Uiso calc R 1
C C21 0.7286(3) 0.3334(2) 0.1647(2) 0.0452(7) Uani d . 1
C C22 0.7617(4) 0.2397(3) 0.2570(2) 0.0690(10) Uani d . 1
H H22A 0.8604 0.2066 0.2746 0.104 Uiso calc R 1
H H22B 0.7311 0.1832 0.2540 0.104 Uiso calc R 1
H H22C 0.7149 0.2696 0.3012 0.104 Uiso calc R 1
C C23 0.6100(3) 0.9592(3) 0.34256(19) 0.0449(7) Uani d . 1
C C24 0.6568(3) 0.9360(2) 0.43964(17) 0.0386(7) Uani d . 1
C C25 0.6248(3) 0.8595(2) 0.51314(18) 0.0417(7) Uani d . 1
H H25 0.5739 0.8207 0.5035 0.050 Uiso calc R 1
C C26 0.6697(3) 0.8422(2) 0.60026(18) 0.0448(7) Uani d . 1
C C27 0.7473(3) 0.8953(3) 0.61884(19) 0.0480(8) Uani d . 1
H H27 0.7786 0.8807 0.6785 0.058 Uiso calc R 1
C C28 0.7766(3) 0.9718(2) 0.54407(19) 0.0436(7) Uani d . 1
C C29 0.7330(3) 0.9929(2) 0.45572(18) 0.0429(7) Uani d . 1
H H29 0.7542 1.0449 0.4070 0.052 Uiso calc R 1
C C30 0.2307(3) 0.8463(3) 0.1699(2) 0.0560(9) Uani d . 1
C C31 0.1851(3) 0.9618(3) 0.0943(2) 0.0524(8) Uani d . 1
C C32 0.1775(3) 0.9741(3) 0.0033(2) 0.0584(9) Uani d . 1
H H32 0.1983 0.9115 -0.0130 0.070 Uiso calc R 1
C C33 0.1384(3) 1.0810(4) -0.0627(2) 0.0646(10) Uani d . 1
C C34 0.1096(3) 1.1753(3) -0.0417(2) 0.0680(11) Uani d . 1
H H34 0.0862 1.2466 -0.0871 0.082 Uiso calc R 1
C C35 0.1167(3) 1.1597(3) 0.0496(2) 0.0611(9) Uani d . 1
C C36 0.1546(3) 1.0540(3) 0.1184(2) 0.0569(9) Uani d . 1
H H36 0.1591 1.0457 0.1796 0.068 Uiso calc R 1

loop_
_atom_site_aniso_label
_atom_site_aniso_U_11
_atom_site_aniso_U_22
_atom_site_aniso_U_33
_atom_site_aniso_U_12
_atom_site_aniso_U_13
_atom_site_aniso_U_23
Mn1 0.0381(2) 0.0356(2) 0.0248(2) -0.01310(19) 0.00740(16) -0.00572(17)
N1 0.0349(12) 0.0287(12) 0.0300(11) -0.0121(10) 0.0109(9) -0.0113(9)
N2 0.0338(12) 0.0396(13) 0.0252(11) -0.0117(10) 0.0073(9) -0.0056(9)
N3 0.0372(13) 0.0442(14) 0.0286(11) -0.0159(11) 0.0081(9) -0.0046(10)
N4 0.0358(12) 0.0327(12) 0.0267(11) -0.0121(10) 0.0058(9) -0.0096(9)
N5 0.0424(13) 0.0362(13) 0.0272(11) -0.0131(11) 0.0092(9) -0.0110(10)
N6 0.0462(14) 0.0368(13) 0.0301(11) -0.0137(11) 0.0112(10) -0.0080(10)
N7 0.083(2) 0.0513(17) 0.0403(16) -0.0244(16) 0.0222(15) -0.0146(13)
N8 0.0551(17) 0.0574(18) 0.0615(18) -0.0171(15) 0.0109(14) -0.0335(15)
N9 0.071(2) 0.134(4) 0.042(2) -0.025(3) 0.0057(16) -0.003(2)
N10 0.068(2) 0.065(2) 0.104(3) -0.0218(19) -0.010(2) -0.015(2)
O1 0.0384(11) 0.0420(11) 0.0366(10) -0.0129(9) 0.0059(8) -0.0076(9)
O2 0.0373(12) 0.0760(16) 0.0668(15) -0.0272(12) 0.0097(10) -0.0169(12)
O3 0.0650(13) 0.0411(11) 0.0289(10) -0.0225(10) 0.0087(9) -0.0110(9)
O4 0.0921(18) 0.0396(13) 0.0443(12) -0.0249(12) 0.0048(11) -0.0164(10)
O5 0.137(2) 0.0535(15) 0.0394(12) -0.0481(16) -0.0085(13) -0.0030(11)
O6 0.134(2) 0.0642(16) 0.0371(12) -0.0586(16) 0.0135(14) -0.0216(11)
O7 0.143(3) 0.0771(19) 0.0665(17) -0.071(2) 0.0429(17) -0.0312(14)
O8 0.126(3) 0.114(2) 0.0384(15) -0.056(2) 0.0121(15) -0.0002(14)
O9 0.105(2) 0.114(2) 0.0646(17) -0.0570(19) 0.0005(15) -0.0414(16)
O10 0.0728(17) 0.0604(16) 0.0782(17) -0.0328(14) 0.0170(13) -0.0304(14)
O11 0.117(2) 0.0644(17) 0.0390(14) -0.0049(16) 0.0073(13) -0.0050(12)
O12 0.0737(17) 0.0556(15) 0.0514(13) -0.0116(14) -0.0046(12) -0.0063(12)
O13 0.149(4) 0.175(4) 0.058(2) -0.050(3) 0.0134(19) -0.042(2)
O14 0.143(3) 0.152(3) 0.0457(17) -0.040(3) 0.0029(18) 0.024(2)
O15 0.127(3) 0.060(2) 0.153(3) -0.035(2) 0.000(2) -0.001(2)
O16 0.128(3) 0.082(2) 0.111(3) -0.023(2) -0.025(2) -0.036(2)
C1 0.0371(16) 0.0371(16) 0.0486(17) -0.0163(13) 0.0094(13) -0.0175(13)
C2 0.0381(15) 0.0305(14) 0.0376(14) -0.0175(12) 0.0127(11) -0.0159(11)
C3 0.0458(17) 0.0439(17) 0.0396(15) -0.0267(14) 0.0197(13) -0.0184(13)
C4 0.061(2) 0.0400(16) 0.0306(14) -0.0269(15) 0.0192(13) -0.0103(12)
C5 0.0502(17) 0.0357(15) 0.0283(13) -0.0145(14) 0.0100(12) -0.0080(11)
C6 0.0346(14) 0.0301(14) 0.0298(13) -0.0096(12) 0.0083(11) -0.0111(11)
C7 0.0449(18) 0.079(2) 0.0377(17) -0.0127(17) -0.0014(13) -0.0106(16)
C8 0.0343(15) 0.0438(17) 0.0382(15) -0.0050(13) 0.0025(12) -0.0126(13)
C9 0.0297(15) 0.059(2) 0.0505(18) -0.0125(15) 0.0058(13) -0.0125(15)
C10 0.0368(16) 0.0527(19) 0.0427(16) -0.0184(14) 0.0120(13) -0.0122(14)
C11 0.051(2) 0.094(3) 0.0475(19) -0.033(2) 0.0153(15) -0.0018(18)
C12 0.0457(17) 0.0393(17) 0.0363(15) -0.0180(14) 0.0087(12) -0.0154(13)
C13 0.0394(15) 0.0346(15) 0.0331(14) -0.0148(13) 0.0073(11) -0.0106(12)
C14 0.060(2) 0.0345(16) 0.0375(15) -0.0177(15) 0.0046(13) -0.0063(12)
C15 0.073(2) 0.0425(18) 0.0271(14) -0.0179(16) 0.0030(14) -0.0014(13)
C16 0.064(2) 0.0482(19) 0.0261(14) -0.0197(16) 0.0066(13) -0.0113(13)
C17 0.0342(14) 0.0359(15) 0.0292(13) -0.0128(12) 0.0093(11) -0.0113(11)
C18 0.096(3) 0.065(2) 0.0479(19) -0.021(2) 0.0194(18) -0.0344(18)
C19 0.0505(18) 0.0485(18) 0.0416(16) -0.0219(15) 0.0131(13) -0.0250(14)
C20 0.063(2) 0.0414(18) 0.0588(19) -0.0210(16) 0.0165(16) -0.0273(15)
C21 0.0476(17) 0.0351(16) 0.0500(17) -0.0160(14) 0.0143(13) -0.0133(13)
C22 0.089(3) 0.0366(18) 0.062(2) -0.0183(19) 0.0154(19) -0.0035(16)
C23 0.0583(19) 0.0384(17) 0.0365(16) -0.0159(15) 0.0096(13) -0.0158(14)
C24 0.0482(17) 0.0297(14) 0.0320(14) -0.0077(13) 0.0086(12) -0.0131(12)
C25 0.0493(17) 0.0329(15) 0.0417(16) -0.0115(14) 0.0125(13) -0.0179(13)
C26 0.0576(19) 0.0339(16) 0.0355(15) -0.0114(15) 0.0144(13) -0.0121(12)
C27 0.0533(19) 0.0459(18) 0.0347(15) -0.0061(15) 0.0073(13) -0.0179(14)
C28 0.0461(17) 0.0401(16) 0.0446(16) -0.0108(14) 0.0102(13) -0.0223(14)
C29 0.0500(17) 0.0363(16) 0.0364(15) -0.0103(14) 0.0111(13) -0.0142(12)
C30 0.0493(19) 0.054(2) 0.0444(19) -0.0088(16) 0.0067(14) -0.0078(16)
C31 0.0389(17) 0.055(2) 0.0418(17) -0.0087(15) 0.0049(13) -0.0035(15)
C32 0.0439(19) 0.063(2) 0.050(2) -0.0131(17) 0.0055(14) -0.0094(17)
C33 0.0432(19) 0.082(3) 0.0407(18) -0.0164(19) 0.0057(14) -0.0001(18)
C34 0.045(2) 0.067(3) 0.058(2) -0.0190(19) 0.0007(16) 0.0136(19)
C35 0.0429(19) 0.052(2) 0.071(2) -0.0156(16) -0.0008(16) -0.0062(18)
C36 0.0446(18) 0.059(2) 0.0497(18) -0.0141(16) 0.0008(14) -0.0062(16)

loop_
_atom_type_symbol
_atom_type_description
_atom_type_scat_dispersion_real
_atom_type_scat_dispersion_imag
_atom_type_scat_source
C C 0.0033 0.0016 'International Tables Vol C Tables 4.2.6.8 and 6.1.1.4'
H H 0.0000 0.0000 'International Tables Vol C Tables 4.2.6.8 and 6.1.1.4'
N N 0.0061 0.0033 'International Tables Vol C Tables 4.2.6.8 and 6.1.1.4'
O O 0.0106 0.0060 'International Tables Vol C Tables 4.2.6.8 and 6.1.1.4'
Mn Mn 0.3368 0.7283 'International Tables Vol C Tables 4.2.6.8 and 6.1.1.4'

loop_
_geom_angle_atom_site_label_1
_geom_angle_atom_site_label_2
_geom_angle_atom_site_label_3
_geom_angle
_geom_angle_publ_flag
O3 Mn1 O1 93.24(8) y
O3 Mn1 N1 106.48(7) y
O1 Mn1 N1 72.91(7) y
O3 Mn1 N3 96.33(8) y
O1 Mn1 N3 143.17(7) y
N1 Mn1 N3 70.27(8) y
O3 Mn1 N4 72.54(7) y
O1 Mn1 N4 96.62(7) y
N1 Mn1 N4 169.48(8) y
N3 Mn1 N4 120.18(8) y
O3 Mn1 N6 141.46(7) y
O1 Mn1 N6 97.83(8) y
N1 Mn1 N6 112.06(8) y
N3 Mn1 N6 96.48(8) y
N4 Mn1 N6 69.58(8) y
C6 N1 C2 120.0(2) ?
C6 N1 Mn1 122.45(17) ?
C2 N1 Mn1 117.55(16) ?
C8 N2 N3 110.7(2) ?
C8 N2 C6 132.6(2) ?
N3 N2 C6 116.5(2) ?
C10 N3 N2 105.5(2) ?
C10 N3 Mn1 134.82(18) ?
N2 N3 Mn1 117.56(15) ?
C17 N4 C13 119.9(2) ?
C17 N4 Mn1 122.50(18) ?
C13 N4 Mn1 116.55(16) ?
C19 N5 N6 111.0(2) ?
C19 N5 C17 131.8(2) ?
N6 N5 C17 117.1(2) ?
C21 N6 N5 105.2(2) ?
C21 N6 Mn1 138.08(18) ?
N5 N6 Mn1 116.41(16) ?
O7 N7 O8 124.3(3) ?
O7 N7 C26 117.8(3) ?
O8 N7 C26 117.9(3) ?
O9 N8 O10 123.9(3) ?
O9 N8 C28 118.4(3) ?
O10 N8 C28 117.7(3) ?
O13 N9 O14 124.7(5) ?
O13 N9 C33 118.4(4) ?
O14 N9 C33 116.9(5) ?
O16 N10 O15 124.5(5) ?
O16 N10 C35 118.2(4) ?
O15 N10 C35 117.3(4) ?
C1 O1 Mn1 120.36(17) ?
C12 O3 Mn1 120.21(17) ?
C23 O6 H6 109.5 ?
C30 O12 H12 109.5 ?
O2 C1 O1 126.0(3) ?
O2 C1 C2 119.3(3) ?
O1 C1 C2 114.7(2) ?
N1 C2 C3 121.4(2) ?
N1 C2 C1 114.4(2) ?
C3 C2 C1 124.1(2) ?
C2 C3 C4 118.1(3) ?
C2 C3 H3 120.9 ?
C4 C3 H3 120.9 ?
C5 C4 C3 120.8(2) ?
C5 C4 H4 119.6 ?
C3 C4 H4 119.6 ?
C4 C5 C6 117.5(3) ?
C4 C5 H5 121.2 ?
C6 C5 H5 121.2 ?
N1 C6 C5 122.1(2) ?
N1 C6 N2 112.6(2) ?
C5 C6 N2 125.3(2) ?
C8 C7 H7A 109.5 ?
C8 C7 H7B 109.5 ?
H7A C7 H7B 109.5 ?
C8 C7 H7C 109.5 ?
H7A C7 H7C 109.5 ?
H7B C7 H7C 109.5 ?
C9 C8 N2 106.2(2) ?
C9 C8 C7 128.2(3) ?
N2 C8 C7 125.6(3) ?
C8 C9 C10 106.9(3) ?
C8 C9 H9 126.5 ?
C10 C9 H9 126.5 ?
N3 C10 C9 110.6(2) ?
N3 C10 C11 120.0(3) ?
C9 C10 C11 129.4(3) ?
C10 C11 H11A 109.5 ?
C10 C11 H11B 109.5 ?
H11A C11 H11B 109.5 ?
C10 C11 H11C 109.5 ?
H11A C11 H11C 109.5 ?
H11B C11 H11C 109.5 ?
O4 C12 O3 126.0(3) ?
O4 C12 C13 117.8(2) ?
O3 C12 C13 116.2(2) ?
N4 C13 C14 121.6(2) ?
N4 C13 C12 113.2(2) ?
C14 C13 C12 125.2(3) ?
C13 C14 C15 118.0(3) ?
C13 C14 H14 121.0 ?
C15 C14 H14 121.0 ?
C16 C15 C14 120.6(3) ?
C16 C15 H15 119.7 ?
C14 C15 H15 119.7 ?
C15 C16 C17 117.6(3) ?
C15 C16 H16 121.2 ?
C17 C16 H16 121.2 ?
N4 C17 C16 122.3(3) ?
N4 C17 N5 113.2(2) ?
C16 C17 N5 124.5(2) ?
C19 C18 H18A 109.5 ?
C19 C18 H18B 109.5 ?
H18A C18 H18B 109.5 ?
C19 C18 H18C 109.5 ?
H18A C18 H18C 109.5 ?
H18B C18 H18C 109.5 ?
C20 C19 N5 105.6(2) ?
C20 C19 C18 128.9(3) ?
N5 C19 C18 125.4(3) ?
C19 C20 C21 107.7(3) ?
C19 C20 H20 126.1 ?
C21 C20 H20 126.1 ?
N6 C21 C20 110.5(3) ?
N6 C21 C22 120.5(3) ?
C20 C21 C22 129.0(3) ?
C21 C22 H22A 109.5 ?
C21 C22 H22B 109.5 ?
H22A C22 H22B 109.5 ?
C21 C22 H22C 109.5 ?
H22A C22 H22C 109.5 ?
H22B C22 H22C 109.5 ?
O5 C23 O6 126.1(3) ?
O5 C23 C24 121.3(3) ?
O6 C23 C24 112.6(2) ?
C25 C24 C29 119.6(3) ?
C25 C24 C23 121.4(3) ?
C29 C24 C23 119.0(2) ?
C26 C25 C24 118.8(3) ?
C26 C25 H25 120.6 ?
C24 C25 H25 120.6 ?
C27 C26 C25 123.3(3) ?
C27 C26 N7 118.1(3) ?
C25 C26 N7 118.6(3) ?
C26 C27 C28 116.5(3) ?
C26 C27 H27 121.7 ?
C28 C27 H27 121.7 ?
C29 C28 C27 122.4(3) ?
C29 C28 N8 119.0(3) ?
C27 C28 N8 118.6(3) ?
C28 C29 C24 119.4(3) ?
C28 C29 H29 120.3 ?
C24 C29 H29 120.3 ?
O11 C30 O12 126.2(3) ?
O11 C30 C31 120.9(3) ?
O12 C30 C31 112.8(3) ?
C36 C31 C32 120.7(3) ?
C36 C31 C30 118.2(3) ?
C32 C31 C30 121.0(3) ?
C33 C32 C31 118.6(4) ?
C33 C32 H32 120.7 ?
C31 C32 H32 120.7 ?
C34 C33 C32 122.6(3) ?
C34 C33 N9 119.0(4) ?
C32 C33 N9 118.4(4) ?
C33 C34 C35 117.0(3) ?
C33 C34 H34 121.5 ?
C35 C34 H34 121.5 ?
C34 C35 C36 122.4(4) ?
C34 C35 N10 118.9(3) ?
C36 C35 N10 118.6(4) ?
C31 C36 C35 118.6(3) ?
C31 C36 H36 120.7 ?
C35 C36 H36 120.7 ?

loop_
_geom_bond_atom_site_label_1
_geom_bond_atom_site_label_2
_geom_bond_distance
_geom_bond_publ_flag
Mn1 O1 2.1837(19) y
Mn1 O3 2.167(2) y
Mn1 N1 2.207(2) y
Mn1 N3 2.215(2) y
Mn1 N4 2.222(2) y
Mn1 N6 2.282(2) y
N1 C6 1.329(3) ?
N1 C2 1.343(3) ?
N2 C8 1.367(3) ?
N2 N3 1.383(3) ?
N2 C6 1.413(3) ?
N3 C10 1.322(3) ?
N4 C17 1.323(3) ?
N4 C13 1.338(3) ?
N5 C19 1.369(3) ?
N5 N6 1.378(3) ?
N5 C17 1.414(3) ?
N6 C21 1.328(4) ?
N7 O7 1.206(4) ?
N7 O8 1.209(4) ?
N7 C26 1.475(4) ?
N8 O9 1.212(3) ?
N8 O10 1.228(3) ?
N8 C28 1.474(4) ?
N9 O13 1.217(5) ?
N9 O14 1.217(5) ?
N9 C33 1.471(5) ?
N10 O16 1.213(5) ?
N10 O15 1.224(4) ?
N10 C35 1.477(5) ?
O1 C1 1.290(3) ?
O2 C1 1.215(3) ?
O3 C12 1.257(3) ?
O4 C12 1.247(3) ?
O5 C23 1.192(3) ?
O6 C23 1.283(3) ?
O6 H6 0.8200 ?
O11 C30 1.197(4) ?
O12 C30 1.306(4) ?
O12 H12 0.8200 ?
C1 C2 1.515(4) ?
C2 C3 1.376(3) ?
C3 C4 1.383(4) ?
C3 H3 0.9300 ?
C4 C5 1.378(4) ?
C4 H4 0.9300 ?
C5 C6 1.384(3) ?
C5 H5 0.9300 ?
C7 C8 1.497(4) ?
C7 H7A 0.9600 ?
C7 H7B 0.9600 ?
C7 H7C 0.9600 ?
C8 C9 1.365(4) ?
C9 C10 1.397(4) ?
C9 H9 0.9300 ?
C10 C11 1.495(4) ?
C11 H11A 0.9600 ?
C11 H11B 0.9600 ?
C11 H11C 0.9600 ?
C12 C13 1.512(4) ?
C13 C14 1.379(4) ?
C14 C15 1.381(4) ?
C14 H14 0.9300 ?
C15 C16 1.375(4) ?
C15 H15 0.9300 ?
C16 C17 1.384(4) ?
C16 H16 0.9300 ?
C18 C19 1.488(4) ?
C18 H18A 0.9600 ?
C18 H18B 0.9600 ?
C18 H18C 0.9600 ?
C19 C20 1.358(4) ?
C20 C21 1.386(4) ?
C20 H20 0.9300 ?
C21 C22 1.502(4) ?
C22 H22A 0.9600 ?
C22 H22B 0.9600 ?
C22 H22C 0.9600 ?
C23 C24 1.503(4) ?
C24 C25 1.388(4) ?
C24 C29 1.389(4) ?
C25 C26 1.372(4) ?
C25 H25 0.9300 ?
C26 C27 1.372(4) ?
C27 C28 1.386(4) ?
C27 H27 0.9300 ?
C28 C29 1.371(4) ?
C29 H29 0.9300 ?
C30 C31 1.513(4) ?
C31 C36 1.372(5) ?
C31 C32 1.382(4) ?
C32 C33 1.379(5) ?
C32 H32 0.9300 ?
C33 C34 1.373(5) ?
C34 C35 1.375(5) ?
C34 H34 0.9300 ?
C35 C36 1.386(4) ?
C36 H36 0.9300 ?

loop_
_geom_hbond_atom_site_label_D
_geom_hbond_atom_site_label_H
_geom_hbond_atom_site_label_A
_geom_hbond_distance_DH
_geom_hbond_distance_HA
_geom_hbond_distance_DA
_geom_hbond_angle_DHA
O6 H6 O4 0.82 1.76 2.575(3) 170.7
O12 H12 O1 0.82 1.76 2.552(3) 161.9

loop_
_geom_torsion_atom_site_label_1
_geom_torsion_atom_site_label_2
_geom_torsion_atom_site_label_3
_geom_torsion_atom_site_label_4
_geom_torsion
O3 Mn1 N1 C6 -88.9(2)
O1 Mn1 N1 C6 -177.2(2)
N3 Mn1 N1 C6 2.06(19)
N4 Mn1 N1 C6 -171.9(4)
N6 Mn1 N1 C6 91.1(2)
O3 Mn1 N1 C2 90.78(19)
O1 Mn1 N1 C2 2.46(17)
N3 Mn1 N1 C2 -178.3(2)
N4 Mn1 N1 C2 7.7(5)
N6 Mn1 N1 C2 -89.21(19)
C8 N2 N3 C10 0.7(3)
C6 N2 N3 C10 175.6(2)
C8 N2 N3 Mn1 -165.39(18)
C6 N2 N3 Mn1 9.6(3)
O3 Mn1 N3 C10 -61.7(3)
O1 Mn1 N3 C10 -165.8(2)
N1 Mn1 N3 C10 -167.0(3)
N4 Mn1 N3 C10 11.8(3)
N6 Mn1 N3 C10 81.9(3)
O3 Mn1 N3 N2 99.20(18)
O1 Mn1 N3 N2 -4.9(3)
N1 Mn1 N3 N2 -6.07(17)
N4 Mn1 N3 N2 172.66(16)
N6 Mn1 N3 N2 -117.22(18)
O3 Mn1 N4 C17 -178.2(2)
O1 Mn1 N4 C17 -86.9(2)
N1 Mn1 N4 C17 -91.9(5)
N3 Mn1 N4 C17 94.6(2)
N6 Mn1 N4 C17 9.06(19)
O3 Mn1 N4 C13 -10.18(18)
O1 Mn1 N4 C13 81.15(19)
N1 Mn1 N4 C13 76.1(5)
N3 Mn1 N4 C13 -97.4(2)
N6 Mn1 N4 C13 177.1(2)
C19 N5 N6 C21 -0.1(3)
C17 N5 N6 C21 -177.0(2)
C19 N5 N6 Mn1 174.34(18)
C17 N5 N6 Mn1 -2.5(3)
O3 Mn1 N6 C21 157.9(3)
O1 Mn1 N6 C21 -96.7(3)
N1 Mn1 N6 C21 -22.1(3)
N3 Mn1 N6 C21 49.2(3)
N4 Mn1 N6 C21 169.1(3)
O3 Mn1 N6 N5 -14.0(2)
O1 Mn1 N6 N5 91.29(17)
N1 Mn1 N6 N5 165.96(16)
N3 Mn1 N6 N5 -122.74(17)
N4 Mn1 N6 N5 -2.90(16)
O3 Mn1 O1 C1 -108.8(2)
N1 Mn1 O1 C1 -2.53(19)
N3 Mn1 O1 C1 -3.7(3)
N4 Mn1 O1 C1 178.4(2)
N6 Mn1 O1 C1 108.2(2)
O1 Mn1 O3 C12 -87.1(2)
N1 Mn1 O3 C12 -160.2(2)
N3 Mn1 O3 C12 128.5(2)
N4 Mn1 O3 C12 8.8(2)
N6 Mn1 O3 C12 19.8(3)
Mn1 O1 C1 O2 -179.6(2)
Mn1 O1 C1 C2 2.2(3)
C6 N1 C2 C3 -0.3(4)
Mn1 N1 C2 C3 -179.96(19)
C6 N1 C2 C1 177.4(2)
Mn1 N1 C2 C1 -2.2(3)
O2 C1 C2 N1 -178.3(3)
O1 C1 C2 N1 0.1(3)
O2 C1 C2 C3 -0.6(4)
O1 C1 C2 C3 177.7(2)
N1 C2 C3 C4 -1.1(4)
C1 C2 C3 C4 -178.6(3)
C2 C3 C4 C5 1.3(4)
C3 C4 C5 C6 -0.2(4)
C2 N1 C6 C5 1.5(4)
Mn1 N1 C6 C5 -178.84(19)
C2 N1 C6 N2 -177.5(2)
Mn1 N1 C6 N2 2.1(3)
C4 C5 C6 N1 -1.3(4)
C4 C5 C6 N2 177.7(3)
C8 N2 C6 N1 166.1(3)
N3 N2 C6 N1 -7.5(3)
C8 N2 C6 C5 -12.9(5)
N3 N2 C6 C5 173.5(2)
N3 N2 C8 C9 -0.6(3)
C6 N2 C8 C9 -174.5(3)
N3 N2 C8 C7 178.5(3)
C6 N2 C8 C7 4.7(5)
N2 C8 C9 C10 0.3(3)
C7 C8 C9 C10 -178.8(3)
N2 N3 C10 C9 -0.4(3)
Mn1 N3 C10 C9 162.0(2)
N2 N3 C10 C11 179.3(3)
Mn1 N3 C10 C11 -18.2(5)
C8 C9 C10 N3 0.1(4)
C8 C9 C10 C11 -179.7(3)
Mn1 O3 C12 O4 174.0(2)
Mn1 O3 C12 C13 -6.3(3)
C17 N4 C13 C14 0.2(4)
Mn1 N4 C13 C14 -168.2(2)
C17 N4 C13 C12 178.8(2)
Mn1 N4 C13 C12 10.4(3)
O4 C12 C13 N4 176.7(3)
O3 C12 C13 N4 -3.0(4)
O4 C12 C13 C14 -4.8(4)
O3 C12 C13 C14 175.5(3)
N4 C13 C14 C15 1.3(4)
C12 C13 C14 C15 -177.1(3)
C13 C14 C15 C16 -0.7(5)
C14 C15 C16 C17 -1.3(5)
C13 N4 C17 C16 -2.4(4)
Mn1 N4 C17 C16 165.3(2)
C13 N4 C17 N5 179.1(2)
Mn1 N4 C17 N5 -13.2(3)
C15 C16 C17 N4 2.9(4)
C15 C16 C17 N5 -178.8(3)
C19 N5 C17 N4 -166.3(3)
N6 N5 C17 N4 9.8(3)
C19 N5 C17 C16 15.2(5)
N6 N5 C17 C16 -168.7(3)
N6 N5 C19 C20 0.5(3)
C17 N5 C19 C20 176.8(3)
N6 N5 C19 C18 -175.9(3)
C17 N5 C19 C18 0.4(5)
N5 C19 C20 C21 -0.8(4)
C18 C19 C20 C21 175.6(3)
N5 N6 C21 C20 -0.4(3)
Mn1 N6 C21 C20 -172.9(2)
N5 N6 C21 C22 178.1(3)
Mn1 N6 C21 C22 5.5(5)
C19 C20 C21 N6 0.7(4)
C19 C20 C21 C22 -177.6(3)
O5 C23 C24 C25 159.6(3)
O6 C23 C24 C25 -18.8(4)
O5 C23 C24 C29 -20.2(4)
O6 C23 C24 C29 161.5(3)
C29 C24 C25 C26 0.0(4)
C23 C24 C25 C26 -179.7(3)
C24 C25 C26 C27 -1.3(4)
C24 C25 C26 N7 179.2(2)
O7 N7 C26 C27 170.2(3)
O8 N7 C26 C27 -9.5(4)
O7 N7 C26 C25 -10.2(4)
O8 N7 C26 C25 170.1(3)
C25 C26 C27 C28 1.7(4)
N7 C26 C27 C28 -178.7(3)
C26 C27 C28 C29 -1.0(4)
C26 C27 C28 N8 -179.9(3)
O9 N8 C28 C29 -173.6(3)
O10 N8 C28 C29 6.1(4)
O9 N8 C28 C27 5.3(4)
O10 N8 C28 C27 -175.0(3)
C27 C28 C29 C24 -0.1(4)
N8 C28 C29 C24 178.8(3)
C25 C24 C29 C28 0.6(4)
C23 C24 C29 C28 -179.7(2)
O11 C30 C31 C36 -0.5(5)
O12 C30 C31 C36 -178.5(3)
O11 C30 C31 C32 178.0(3)
O12 C30 C31 C32 0.0(4)
C36 C31 C32 C33 -0.1(5)
C30 C31 C32 C33 -178.5(3)
C31 C32 C33 C34 1.4(5)
C31 C32 C33 N9 -179.0(3)
O13 N9 C33 C34 -170.1(4)
O14 N9 C33 C34 9.1(5)
O13 N9 C33 C32 10.2(6)
O14 N9 C33 C32 -170.6(4)
C32 C33 C34 C35 -2.1(5)
N9 C33 C34 C35 178.2(3)
C33 C34 C35 C36 1.6(5)
C33 C34 C35 N10 179.8(3)
O16 N10 C35 C34 171.9(4)
O15 N10 C35 C34 -6.1(5)
O16 N10 C35 C36 -9.9(5)
O15 N10 C35 C36 172.2(3)
C32 C31 C36 C35 -0.4(5)
C30 C31 C36 C35 178.1(3)
C34 C35 C36 C31 -0.4(5)
N10 C35 C36 C31 -178.6(3)
